data_7048858
loop_
_publ_author_name
'Chattopadhyay, Taraknath'
'B S, Anju'
'Gupta, Shourya'
'S, Ananya'
'Bertke, Jeffery A.'
'Kundu, Subrata'

_publ_section_title
;
 NO<sub>x</sub><sup>-</sup> anion recognition by bimetallic cryptates:
 selectivity for nitrite over nitrate.
;
_journal_issue 21
_journal_name_full 'Dalton transactions (Cambridge, England : 2003)'
_journal_page_first 7085
_journal_page_last 7089
_journal_paper_doi 10.1039/c8dt04971h
_journal_volume 48
_journal_year 2019
_chemical_formula_moiety 'C36 H54 N9 O2 Zn2, 3(Cl O4)'
_chemical_formula_sum 'C36 H54 Cl3 N9 O14 Zn2'
_chemical_formula_weight 1073.97
_space_group_crystal_system trigonal
_space_group_IT_number 163
_space_group_name_Hall '-P 3 2c'
_space_group_name_H-M_alt 'P -3 1 c'
_symmetry_space_group_name_Hall '-P 3 2c'
_symmetry_space_group_name_H-M 'P -3 1 c'
_atom_sites_solution_hydrogens geom
_audit_creation_method SHELXL-2017/1
_audit_update_record
;
2018-12-11 deposited with the CCDC.
2019-02-04 downloaded from the CCDC.
;
_cell_angle_alpha 90
_cell_angle_beta 90
_cell_angle_gamma 120
_cell_formula_units_Z 2
_cell_length_a 9.758(2)
_cell_length_b 9.758(2)
_cell_length_c 26.267(9)
_cell_measurement_reflns_used 2215
_cell_measurement_temperature 150(2)
_cell_measurement_theta_max 22.24
_cell_measurement_theta_min 2.41
_cell_volume 2166.0(10)
_computing_cell_refinement 'SAINT V8.37A (Bruker, 2005)'
_computing_data_collection 'APEX3 V2016.5-0 (Bruker, 2016)'
_computing_data_reduction
; 
SAINT V8.37A, XPREP v2014/2, SADABS V2016/2 (Bruker, 2016) 
;
_computing_molecular_graphics 'SHELXLE v932 (Hubschle, 2011)'
_computing_publication_material 'XCIF V2014-2 (Bruker, 2014)'
_computing_structure_refinement 'SHELX-2018-1 (Sheldrick, 2015)'
_computing_structure_solution 'SHELX-2014-5 (Sheldrick, 2015)'
_diffrn_ambient_temperature 150(2)
_diffrn_measured_fraction_theta_full 1.000
_diffrn_measured_fraction_theta_max 1.000
_diffrn_measurement_device 'Bruker APEX ApexII CCD'
_diffrn_measurement_method 'profile data from \f and \w scans'
_diffrn_radiation_monochromator 'multilayer mirrors'
_diffrn_radiation_source 'fine-focus sealed tube'
_diffrn_radiation_type MoK\a
_diffrn_radiation_wavelength 0.71073
_diffrn_reflns_av_R_equivalents 0.0922
_diffrn_reflns_av_unetI/netI 0.0330
_diffrn_reflns_Laue_measured_fraction_full 1.000
_diffrn_reflns_Laue_measured_fraction_max 1.000
_diffrn_reflns_limit_h_max 11
_diffrn_reflns_limit_h_min -11
_diffrn_reflns_limit_k_max 11
_diffrn_reflns_limit_k_min -11
_diffrn_reflns_limit_l_max 31
_diffrn_reflns_limit_l_min -31
_diffrn_reflns_number 21530
_diffrn_reflns_point_group_measured_fraction_full 1.000
_diffrn_reflns_point_group_measured_fraction_max 1.000
_diffrn_reflns_theta_full 25.242
_diffrn_reflns_theta_max 25.344
_diffrn_reflns_theta_min 0.775
_exptl_absorpt_coefficient_mu 1.370
_exptl_absorpt_correction_T_max 0.7457
_exptl_absorpt_correction_T_min 0.6132
_exptl_absorpt_correction_type multi-scan
_exptl_absorpt_process_details 'SADABS V2016/2 (Bruker, 2016)'
_exptl_crystal_colour colourless
_exptl_crystal_density_diffrn 1.647
_exptl_crystal_density_method 'not measured'
_exptl_crystal_description plate
_exptl_crystal_F_000 1112
_exptl_crystal_size_max 0.200
_exptl_crystal_size_mid 0.150
_exptl_crystal_size_min 0.150
_refine_diff_density_max 1.839
_refine_diff_density_min -1.056
_refine_diff_density_rms 0.160
_refine_ls_extinction_method none
_refine_ls_goodness_of_fit_ref 1.224
_refine_ls_hydrogen_treatment constr
_refine_ls_matrix_type full
_refine_ls_number_parameters 324
_refine_ls_number_reflns 1341
_refine_ls_number_restraints 960
_refine_ls_restrained_S_all 0.917
_refine_ls_R_factor_all 0.1033
_refine_ls_R_factor_gt 0.0961
_refine_ls_shift/su_max 0.001
_refine_ls_shift/su_mean 0.000
_refine_ls_structure_factor_coef Fsqd
_refine_ls_weighting_details 'w=1/[\s^2^(Fo^2^)+(0.0966P)^2^+37.2634P] where P=(Fo^2^+2Fc^2^)/3'
_refine_ls_weighting_scheme calc
_refine_ls_wR_factor_gt 0.2457
_refine_ls_wR_factor_ref 0.2518
_reflns_Friedel_coverage 0.000
_reflns_number_gt 1212
_reflns_number_total 1341
_reflns_threshold_expression 'I > 2\s(I)'
_cod_data_source_file c8dt04971h2.cif
_cod_data_source_block pCZn2ONO
_cod_depositor_comments 'Adding full bibliography for 7048858--7048859.cif.'
_cod_original_cell_volume 2166.2(13)
_cod_database_code 7048858
_shelx_shelxl_version_number 2017/1
_shelx_space_group_comment
;
The symmetry employed for this shelxl refinement is uniquely defined
by the following loop, which should always be used as a source of
symmetry information in preference to the above space-group names.
They are only intended as comments.
;
_shelx_estimated_absorpt_t_min 0.771
_shelx_estimated_absorpt_t_max 0.821

loop_
_space_group_symop_operation_xyz
'x, y, z'
'-y, x-y, z'
'-x+y, -x, z'
'-y, -x, -z+1/2'
'-x+y, y, -z+1/2'
'x, x-y, -z+1/2'
'-x, -y, -z'
'y, -x+y, -z'
'x-y, x, -z'
'y, x, z-1/2'
'x-y, -y, z-1/2'
'-x, -x+y, z-1/2'

loop_
_atom_site_label
_atom_site_type_symbol
_atom_site_fract_x
_atom_site_fract_y
_atom_site_fract_z
_atom_site_U_iso_or_equiv
_atom_site_adp_type
_atom_site_occupancy
_atom_site_site_symmetry_order
_atom_site_calc_flag
_atom_site_refinement_flags_posn
_atom_site_refinement_flags_adp
_atom_site_refinement_flags_occupancy
_atom_site_disorder_assembly
_atom_site_disorder_group
Zn1 Zn 0.333333 0.666667 0.13493(7) 0.0196(6) Uani 1 3 d DS T P . .
O1 O 0.291(11) 0.667(12) 0.206(2) 0.021(13) Uani 0.1667 1 d D U P A -1
O2 O 0.284(8) 0.649(13) 0.286(2) 0.015(12) Uani 0.1667 1 d D U P A -1
N4 N 0.367(3) 0.701(6) 0.247(3) 0.015(12) Uani 0.1667 1 d D U P A -1
N1 N 0.333333 0.666667 0.0509(5) 0.025(3) Uani 1 3 d DS T P A .
C1 C 0.227(5) 0.723(7) 0.0340(15) 0.022(5) Uani 0.39(3) 1 d D U P A -1
H1A H 0.194507 0.690816 -0.001751 0.026 Uiso 0.39(3) 1 calc R U P A -1
H1B H 0.281180 0.839758 0.035996 0.026 Uiso 0.39(3) 1 calc R U P A -1
C2 C 0.079(4) 0.647(5) 0.0697(16) 0.021(4) Uani 0.39(3) 1 d D U P A -1
H2A H 0.005395 0.685304 0.059912 0.025 Uiso 0.39(3) 1 calc R U P A -1
H2B H 0.022183 0.530811 0.066295 0.025 Uiso 0.39(3) 1 calc R U P A -1
N2 N 0.131(4) 0.693(4) 0.1238(15) 0.022(4) Uani 0.39(3) 1 d D U P A -1
H2 H 0.045520 0.612341 0.145800 0.026 Uiso 0.39(3) 1 calc R U P A -1
C3 C 0.146(5) 0.842(5) 0.1364(11) 0.022(4) Uani 0.39(3) 1 d D U P A -1
H3A H 0.048951 0.842758 0.125917 0.027 Uiso 0.39(3) 1 calc R U P A -1
H3B H 0.236493 0.927408 0.117650 0.027 Uiso 0.39(3) 1 calc R U P A -1
C4 C 0.172(4) 0.874(5) 0.1934(12) 0.020(3) Uani 0.39(3) 1 d D U P A -1
C5 C 0.048(4) 0.761(5) 0.2274(12) 0.020(4) Uani 0.39(3) 1 d D U P A -1
H5 H -0.043218 0.670336 0.214740 0.024 Uiso 0.39(3) 1 calc R U P A -1
C6 C 0.072(4) 0.794(5) 0.2809(12) 0.021(4) Uani 0.39(3) 1 d D U P A -1
H6 H -0.013431 0.735582 0.303633 0.025 Uiso 0.39(3) 1 calc R U P A -1
C7 C 0.219(4) 0.909(5) 0.3008(12) 0.018(3) Uani 0.39(3) 1 d D U P A -1
C8 C 0.334(4) 1.003(4) 0.2667(11) 0.020(4) Uani 0.39(3) 1 d D U P A -1
H8 H 0.433377 1.082185 0.279714 0.023 Uiso 0.39(3) 1 calc R U P A -1
C9 C 0.314(4) 0.989(4) 0.2136(12) 0.022(4) Uani 0.39(3) 1 d D U P A -1
H9 H 0.397735 1.058995 0.191734 0.026 Uiso 0.39(3) 1 calc R U P A -1
C10 C 0.231(5) 0.919(5) 0.3569(11) 0.019(3) Uani 0.39(3) 1 d D U P A -1
H10A H 0.131014 0.835602 0.372201 0.022 Uiso 0.39(3) 1 calc R U P A -1
H10B H 0.248148 1.023149 0.368410 0.022 Uiso 0.39(3) 1 calc R U P A -1
N3 N 0.371(4) 0.897(4) 0.3744(12) 0.018(4) Uani 0.39(3) 1 d D U P A -1
H3 H 0.463504 0.968171 0.352409 0.021 Uiso 0.39(3) 1 calc R U P A -1
C11 C 0.419(4) 0.948(4) 0.4270(12) 0.017(4) Uani 0.39(3) 1 d D U P A -1
H11A H 0.403176 1.037703 0.435589 0.020 Uiso 0.39(3) 1 calc R U P A -1
H11B H 0.531701 0.980782 0.431941 0.020 Uiso 0.39(3) 1 calc R U P A -1
C12 C 0.311(8) 0.801(5) 0.4613(13) 0.019(5) Uani 0.39(3) 1 d D U P A -1
H12A H 0.337121 0.829355 0.497568 0.023 Uiso 0.39(3) 1 calc R U P A -1
H12B H 0.198619 0.769456 0.456062 0.023 Uiso 0.39(3) 1 calc R U P A -1
C1B C 0.232(16) 0.72(2) 0.029(4) 0.021(6) Uani 0.11(3) 1 d D U P A -2
H1C H 0.213523 0.698353 -0.007625 0.026 Uiso 0.11(3) 1 calc R U P A -2
H1D H 0.276451 0.837314 0.034556 0.026 Uiso 0.11(3) 1 calc R U P A -2
C2B C 0.077(12) 0.623(16) 0.061(3) 0.021(5) Uani 0.11(3) 1 d D U P A -2
H2C H -0.002958 0.653175 0.051025 0.026 Uiso 0.11(3) 1 calc R U P A -2
H2D H 0.031841 0.509071 0.053481 0.026 Uiso 0.11(3) 1 calc R U P A -2
N2B N 0.114(10) 0.654(14) 0.116(3) 0.022(4) Uani 0.11(3) 1 d D U P A -2
H2E H 0.033020 0.552999 0.132867 0.026 Uiso 0.11(3) 1 calc R U P A -2
C3B C 0.075(17) 0.768(14) 0.135(2) 0.022(4) Uani 0.11(3) 1 d D U P A -2
H3C H -0.035671 0.734438 0.126361 0.026 Uiso 0.11(3) 1 calc R U P A -2
H3D H 0.144595 0.871264 0.118957 0.026 Uiso 0.11(3) 1 calc R U P A -2
C4B C 0.096(15) 0.785(10) 0.193(2) 0.021(4) Uani 0.11(3) 1 d D U P A -2
C5B C -0.008(14) 0.648(8) 0.224(3) 0.021(5) Uani 0.11(3) 1 d D U P A -2
H5B H -0.091009 0.553573 0.209464 0.026 Uiso 0.11(3) 1 calc R U P A -2
C6B C 0.021(13) 0.664(8) 0.278(3) 0.021(5) Uani 0.11(3) 1 d D U P A -2
H6B H -0.021366 0.571042 0.298395 0.025 Uiso 0.11(3) 1 calc R U P A -2
C7B C 0.110(13) 0.813(9) 0.301(2) 0.020(4) Uani 0.11(3) 1 d D U P A -2
C8B C 0.180(14) 0.942(7) 0.269(2) 0.020(4) Uani 0.11(3) 1 d D U P A -2
H8B H 0.226578 1.043944 0.284282 0.024 Uiso 0.11(3) 1 calc R U P A -2
C9B C 0.188(14) 0.931(9) 0.216(2) 0.021(4) Uani 0.11(3) 1 d D U P A -2
H9B H 0.254509 1.021715 0.196556 0.025 Uiso 0.11(3) 1 calc R U P A -2
C10B C 0.112(9) 0.816(10) 0.357(2) 0.020(4) Uani 0.11(3) 1 d D U P A -2
H10C H 0.026022 0.713852 0.370625 0.024 Uiso 0.11(3) 1 calc R U P A -2
H10D H 0.094247 0.901373 0.369651 0.024 Uiso 0.11(3) 1 calc R U P A -2
N3B N 0.275(11) 0.844(10) 0.376(3) 0.019(4) Uani 0.11(3) 1 d D U P A -2
H3E H 0.349367 0.927965 0.352655 0.022 Uiso 0.11(3) 1 calc R U P A -2
C11B C 0.321(12) 0.925(9) 0.425(3) 0.018(5) Uani 0.11(3) 1 d D U P A -2
H11C H 0.247115 0.961676 0.435698 0.022 Uiso 0.11(3) 1 calc R U P A -2
H11D H 0.429285 1.018170 0.423427 0.022 Uiso 0.11(3) 1 calc R U P A -2
C12B C 0.32(3) 0.801(16) 0.465(3) 0.018(5) Uani 0.11(3) 1 d D U P A -2
H12C H 0.400101 0.861273 0.490240 0.022 Uiso 0.11(3) 1 calc R U P A -2
H12D H 0.213945 0.757195 0.483040 0.022 Uiso 0.11(3) 1 calc R U P A -2
Cl1 Cl 0.666667 0.333333 0.1293(4) 0.0263(14) Uani 0.769(16) 3 d DS TU P B 1
O3 O 0.666667 0.333333 0.0737(5) 0.042(4) Uani 0.769(16) 3 d DS TU P B 1
O4 O 0.6840(18) 0.4833(15) 0.1467(6) 0.064(3) Uani 0.769(16) 1 d D U P B 1
Cl1B Cl 0.666667 0.333333 0.1264(16) 0.033(4) Uani 0.231(16) 3 d DS TU P B 2
O3B O 0.666667 0.333333 0.1822(16) 0.043(6) Uani 0.231(16) 3 d DS TU P B 2
O4B O 0.708(5) 0.488(3) 0.1052(14) 0.043(6) Uani 0.231(16) 1 d D U P B 2
Cl2 Cl 0.000000 0.000000 0.000000 0.088(3) Uani 1 6 d DS TU P . .
O5 O 0.1101(18) 0.1426(16) -0.0291(6) 0.064(3) Uani 0.6667 1 d D U P . .

loop_
_atom_site_aniso_label
_atom_site_aniso_U_11
_atom_site_aniso_U_22
_atom_site_aniso_U_33
_atom_site_aniso_U_23
_atom_site_aniso_U_13
_atom_site_aniso_U_12
Zn1 0.0190(7) 0.0190(7) 0.0207(10) 0.000 0.000 0.0095(3)
O1 0.021(15) 0.020(18) 0.020(13) 0.003(9) -0.004(9) 0.009(11)
O2 0.014(14) 0.016(16) 0.015(13) -0.001(9) -0.001(9) 0.008(10)
N4 0.014(13) 0.017(17) 0.016(13) 0.001(8) 0.000(8) 0.010(10)
N1 0.022(4) 0.022(4) 0.031(7) 0.000 0.000 0.011(2)
C1 0.020(7) 0.022(7) 0.023(7) 0.001(6) -0.002(5) 0.010(5)
C2 0.020(6) 0.021(6) 0.023(6) -0.001(5) -0.002(5) 0.011(5)
N2 0.022(6) 0.022(6) 0.022(5) -0.002(4) -0.002(4) 0.012(5)
C3 0.022(6) 0.023(5) 0.025(5) -0.002(4) 0.000(4) 0.013(4)
C4 0.019(5) 0.022(5) 0.025(5) -0.002(4) 0.003(4) 0.015(4)
C5 0.020(5) 0.020(5) 0.024(5) -0.001(4) 0.002(4) 0.013(4)
C6 0.020(5) 0.020(5) 0.023(5) -0.001(4) 0.001(4) 0.010(4)
C7 0.019(5) 0.018(5) 0.022(5) 0.001(4) 0.000(4) 0.013(4)
C8 0.020(6) 0.019(5) 0.024(5) 0.001(5) 0.001(4) 0.013(5)
C9 0.022(6) 0.022(6) 0.024(5) -0.001(5) 0.001(4) 0.013(5)
C10 0.019(5) 0.017(5) 0.021(5) 0.000(4) 0.000(4) 0.010(4)
N3 0.018(6) 0.017(6) 0.018(5) -0.004(5) 0.000(5) 0.009(5)
C11 0.019(6) 0.016(6) 0.017(5) -0.002(5) 0.001(5) 0.009(5)
C12 0.019(7) 0.018(7) 0.019(6) 0.000(5) -0.001(5) 0.008(5)
C1B 0.020(7) 0.022(8) 0.023(7) 0.000(6) -0.002(6) 0.011(6)
C2B 0.021(6) 0.022(6) 0.023(6) -0.001(5) -0.001(5) 0.011(5)
N2B 0.021(6) 0.022(6) 0.023(6) -0.001(5) -0.001(5) 0.012(5)
C3B 0.021(6) 0.022(6) 0.024(5) -0.001(5) 0.000(5) 0.012(5)
C4B 0.020(5) 0.021(5) 0.024(5) -0.001(4) 0.001(5) 0.013(4)
C5B 0.021(6) 0.021(6) 0.023(5) -0.001(5) 0.001(5) 0.011(5)
C6B 0.021(6) 0.020(6) 0.023(5) -0.001(5) 0.001(5) 0.011(5)
C7B 0.020(5) 0.019(5) 0.022(5) 0.000(4) 0.000(4) 0.011(4)
C8B 0.020(5) 0.020(5) 0.023(5) 0.000(4) 0.000(4) 0.012(4)
C9B 0.021(5) 0.021(5) 0.023(5) 0.000(4) 0.001(5) 0.012(4)
C10B 0.020(6) 0.018(6) 0.022(5) -0.001(5) 0.000(5) 0.009(5)
N3B 0.019(6) 0.018(6) 0.019(5) -0.001(5) 0.000(5) 0.009(5)
C11B 0.019(6) 0.017(6) 0.019(6) -0.001(5) 0.000(5) 0.008(5)
C12B 0.018(7) 0.017(7) 0.019(7) -0.001(6) 0.000(6) 0.008(6)
Cl1 0.0280(18) 0.0280(18) 0.023(3) 0.000 0.000 0.0140(9)
O3 0.050(5) 0.050(5) 0.026(6) 0.000 0.000 0.025(2)
O4 0.059(5) 0.062(5) 0.072(5) -0.001(4) 0.002(4) 0.030(4)
Cl1B 0.035(4) 0.035(4) 0.028(6) 0.000 0.000 0.018(2)
O3B 0.045(7) 0.045(7) 0.041(10) 0.000 0.000 0.022(3)
O4B 0.044(9) 0.041(8) 0.042(9) -0.001(7) 0.005(7) 0.020(6)
Cl2 0.059(3) 0.059(3) 0.146(8) 0.000 0.000 0.0296(17)
O5 0.059(5) 0.062(5) 0.072(5) -0.001(4) 0.002(4) 0.030(4)

loop_
_atom_type_symbol
_atom_type_description
_atom_type_scat_dispersion_real
_atom_type_scat_dispersion_imag
_atom_type_scat_source
C C 0.0033 0.0016 'International Tables Vol C Tables 4.2.6.8 and 6.1.1.4'
H H 0.0000 0.0000 'International Tables Vol C Tables 4.2.6.8 and 6.1.1.4'
N N 0.0061 0.0033 'International Tables Vol C Tables 4.2.6.8 and 6.1.1.4'
O O 0.0106 0.0060 'International Tables Vol C Tables 4.2.6.8 and 6.1.1.4'
Cl Cl 0.1484 0.1585 'International Tables Vol C Tables 4.2.6.8 and 6.1.1.4'
Zn Zn 0.2839 1.4301 'International Tables Vol C Tables 4.2.6.8 and 6.1.1.4'

loop_
_geom_angle_atom_site_label_1
_geom_angle_atom_site_label_2
_geom_angle_atom_site_label_3
_geom_angle
_geom_angle_site_symmetry_1
_geom_angle_site_symmetry_3
O1 Zn1 N2 86(2) . .
O1 Zn1 N1 168(2) . .
N2 Zn1 N1 82.1(11) . .
N2B Zn1 N1 77(2) . .
N4 O1 Zn1 137(7) . .
O2 N4 O1 114(3) . .
C1B N1 Zn1 113(4) . .
C1 N1 Zn1 107.7(17) . .
N1 C1 C2 108(2) . .
N1 C1 H1A 110.2 . .
C2 C1 H1A 110.2 . .
N1 C1 H1B 110.2 . .
C2 C1 H1B 110.2 . .
H1A C1 H1B 108.5 . .
N2 C2 C1 109(2) . .
N2 C2 H2A 109.8 . .
C1 C2 H2A 109.8 . .
N2 C2 H2B 109.8 . .
C1 C2 H2B 109.8 . .
H2A C2 H2B 108.3 . .
C3 N2 C2 112(2) . .
C3 N2 Zn1 118(2) . .
C2 N2 Zn1 107(2) . .
C3 N2 H2 106.6 . .
C2 N2 H2 106.6 . .
Zn1 N2 H2 106.6 . .
N2 C3 C4 111(3) . .
N2 C3 H3A 109.4 . .
C4 C3 H3A 109.4 . .
N2 C3 H3B 109.4 . .
C4 C3 H3B 109.4 . .
H3A C3 H3B 108.0 . .
C9 C4 C5 119(3) . .
C9 C4 C3 122(3) . .
C5 C4 C3 117(3) . .
C6 C5 C4 117(3) . .
C6 C5 H5 121.6 . .
C4 C5 H5 121.6 . .
C7 C6 C5 122(3) . .
C7 C6 H6 119.0 . .
C5 C6 H6 119.0 . .
C8 C7 C6 117(3) . .
C8 C7 C10 127(3) . .
C6 C7 C10 116(3) . .
C7 C8 C9 124(3) . .
C7 C8 H8 118.1 . .
C9 C8 H8 118.1 . .
C4 C9 C8 120(3) . .
C4 C9 H9 120.2 . .
C8 C9 H9 120.2 . .
C7 C10 N3 109(2) . .
C7 C10 H10A 109.8 . .
N3 C10 H10A 109.8 . .
C7 C10 H10B 109.8 . .
N3 C10 H10B 109.8 . .
H10A C10 H10B 108.2 . .
C11 N3 C10 113(2) . .
C11 N3 Zn1 109(2) . 4_665
C10 N3 Zn1 115(3) . 4_665
C11 N3 H3 106.7 . .
C10 N3 H3 106.7 . .
Zn1 N3 H3 106.7 4_665 .
N3 C11 C12 106(3) . .
N3 C11 H11A 110.5 . .
C12 C11 H11A 110.5 . .
N3 C11 H11B 110.5 . .
C12 C11 H11B 110.5 . .
H11A C11 H11B 108.7 . .
N1 C12 C11 111(3) 4_665 .
N1 C12 H12A 109.4 4_665 .
C11 C12 H12A 109.4 . .
N1 C12 H12B 109.4 4_665 .
C11 C12 H12B 109.4 . .
H12A C12 H12B 108.0 . .
N1 C1B C2B 101(6) . .
N1 C1B H1C 111.6 . .
C2B C1B H1C 111.6 . .
N1 C1B H1D 111.6 . .
C2B C1B H1D 111.6 . .
H1C C1B H1D 109.4 . .
N2B C2B C1B 109(3) . .
N2B C2B H2C 109.8 . .
C1B C2B H2C 109.8 . .
N2B C2B H2D 109.8 . .
C1B C2B H2D 109.8 . .
H2C C2B H2D 108.3 . .
C3B N2B C2B 111(3) . .
C3B N2B Zn1 121(8) . .
C2B N2B Zn1 112(5) . .
C3B N2B H2E 103.4 . .
C2B N2B H2E 103.4 . .
Zn1 N2B H2E 103.4 . .
N2B C3B C4B 111(3) . .
N2B C3B H3C 109.4 . .
C4B C3B H3C 109.4 . .
N2B C3B H3D 109.4 . .
C4B C3B H3D 109.4 . .
H3C C3B H3D 108.0 . .
C9B C4B C5B 119(3) . .
C9B C4B C3B 122(3) . .
C5B C4B C3B 118(4) . .
C6B C5B C4B 117(4) . .
C6B C5B H5B 121.7 . .
C4B C5B H5B 121.8 . .
C7B C6B C5B 121(3) . .
C7B C6B H6B 119.3 . .
C5B C6B H6B 119.3 . .
C8B C7B C6B 117(3) . .
C8B C7B C10B 126(3) . .
C6B C7B C10B 117(3) . .
C7B C8B C9B 124(3) . .
C7B C8B H8B 118.2 . .
C9B C8B H8B 118.2 . .
C4B C9B C8B 119(3) . .
C4B C9B H9B 120.5 . .
C8B C9B H9B 120.5 . .
C7B C10B N3B 109(3) . .
C7B C10B H10C 109.8 . .
N3B C10B H10C 109.8 . .
C7B C10B H10D 109.8 . .
N3B C10B H10D 109.8 . .
H10C C10B H10D 108.3 . .
C11B N3B C10B 113(3) . .
C11B N3B H3E 101.6 . .
C10B N3B H3E 101.6 . .
Zn1 N3B H3E 101.6 4_665 .
N3B C11B C12B 106(3) . .
N3B C11B H11C 110.5 . .
C12B C11B H11C 110.5 . .
N3B C11B H11D 110.5 . .
C12B C11B H11D 110.5 . .
H11C C11B H11D 108.7 . .
N1 C12B C11B 122(4) 4_665 .
N1 C12B H12C 106.8 4_665 .
C11B C12B H12C 106.8 . .
N1 C12B H12D 106.8 4_665 .
C11B C12B H12D 106.8 . .
H12C C12B H12D 106.7 . .
O4 Cl1 O4 110.7(7) 3_665 2_655
O4 Cl1 O4 110.7(7) 3_665 .
O4 Cl1 O4 110.7(7) 2_655 .
O4 Cl1 O3 108.2(8) 3_665 .
O4 Cl1 O3 108.2(8) 2_655 .
O4 Cl1 O3 108.2(8) . .
O4B Cl1B O4B 106(2) 3_665 .
O4B Cl1B O4B 106(2) 3_665 2_655
O4B Cl1B O4B 106(2) . 2_655
O4B Cl1B O3B 112(2) 3_665 .
O4B Cl1B O3B 112(2) . .
O4B Cl1B O3B 112(2) 2_655 .
O5 Cl2 O5 180.0(15) 8 2
O5 Cl2 O5 95.6(9) 8 7
O5 Cl2 O5 84.4(9) 2 7
O5 Cl2 O5 95.6(9) 8 9
O5 Cl2 O5 84.4(9) 2 9
O5 Cl2 O5 95.6(9) 7 9
O5 Cl2 O5 84.4(9) 8 3
O5 Cl2 O5 95.6(9) 2 3
O5 Cl2 O5 84.4(9) 7 3
O5 Cl2 O5 180.0(12) 9 3
O5 Cl2 O5 84.4(9) 8 .
O5 Cl2 O5 95.6(9) 2 .
O5 Cl2 O5 180.0 7 .
O5 Cl2 O5 84.4(9) 9 .
O5 Cl2 O5 95.6(9) 3 .

loop_
_geom_bond_atom_site_label_1
_geom_bond_atom_site_label_2
_geom_bond_distance
_geom_bond_site_symmetry_2
Zn1 O1 1.92(6) .
Zn1 N2 2.13(3) .
Zn1 N2B 2.14(6) .
Zn1 N1 2.206(14) .
O1 N4 1.249(11) .
O2 N4 1.248(11) .
N1 C1B 1.464(15) .
N1 C1 1.465(14) .
C1 C2 1.57(4) .
C1 H1A 0.9900 .
C1 H1B 0.9900 .
C2 N2 1.50(4) .
C2 H2A 0.9900 .
C2 H2B 0.9900 .
N2 C3 1.43(4) .
N2 H2 1.0000 .
C3 C4 1.52(4) .
C3 H3A 0.9900 .
C3 H3B 0.9900 .
C4 C9 1.39(5) .
C4 C5 1.46(5) .
C5 C6 1.43(4) .
C5 H5 0.9500 .
C6 C7 1.41(4) .
C6 H6 0.9500 .
C7 C8 1.37(4) .
C7 C10 1.48(4) .
C8 C9 1.40(4) .
C8 H8 0.9500 .
C9 H9 0.9500 .
C10 N3 1.56(4) .
C10 H10A 0.9900 .
C10 H10B 0.9900 .
N3 C11 1.46(4) .
N3 H3 1.0000 .
C11 C12 1.57(5) .
C11 H11A 0.9900 .
C11 H11B 0.9900 .
C12 H12A 0.9900 .
C12 H12B 0.9900 .
C1B C2B 1.57(4) .
C1B H1C 0.9900 .
C1B H1D 0.9900 .
C2B N2B 1.50(4) .
C2B H2C 0.9900 .
C2B H2D 0.9900 .
N2B C3B 1.43(4) .
N2B H2E 1.0000 .
C3B C4B 1.52(4) .
C3B H3C 0.9900 .
C3B H3D 0.9900 .
C4B C9B 1.39(5) .
C4B C5B 1.46(5) .
C5B C6B 1.44(4) .
C5B H5B 0.9500 .
C6B C7B 1.41(4) .
C6B H6B 0.9500 .
C7B C8B 1.37(4) .
C7B C10B 1.48(4) .
C8B C9B 1.41(4) .
C8B H8B 0.9500 .
C9B H9B 0.9500 .
C10B N3B 1.55(4) .
C10B H10C 0.9900 .
C10B H10D 0.9900 .
N3B C11B 1.46(4) .
N3B H3E 1.0000 .
C11B C12B 1.57(5) .
C11B H11C 0.9900 .
C11B H11D 0.9900 .
C12B H12C 0.9900 .
C12B H12D 0.9900 .
Cl1 O4 1.460(11) 3_665
Cl1 O4 1.460(11) 2_655
Cl1 O4 1.460(11) .
Cl1 O3 1.461(12) .
Cl1B O4B 1.464(13) 3_665
Cl1B O4B 1.464(13) .
Cl1B O4B 1.464(13) 2_655
Cl1B O3B 1.465(13) .
Cl2 O5 1.477(12) 8
Cl2 O5 1.477(12) 2
Cl2 O5 1.477(12) 7
Cl2 O5 1.477(12) 9
Cl2 O5 1.477(12) 3
Cl2 O5 1.477(12) .
